data_1572737
loop_
_publ_author_name
'Vald&#xe9;s, Hugo'
'Alpuente, Nora'
'Salvador, Pedro'
'Hashmi, A Stephen K'
'Ribas, Xavi'

_publ_section_title
;
 CCC-NHC Au(iii) pincer complexes as a reliable platform for isolating
 elusive species.
;
_journal_issue 42
_journal_name_full 'Chemical science'
_journal_page_first 17618
_journal_page_last 17628
_journal_paper_doi 10.1039/d4sc02999b
_journal_volume 15
_journal_year 2024
_chemical_formula_moiety 'C29 H32 Au N4, C2 H3 N, Cl'
_chemical_formula_sum 'C31 H35 Au Cl N5 O0'
_chemical_formula_weight 710.05
_space_group_crystal_system triclinic
_space_group_IT_number 2
_space_group_name_Hall '-P 1'
_space_group_name_H-M_alt 'P -1'
_atom_sites_solution_hydrogens geom
_audit_update_record
;
2024-02-20 deposited with the CCDC.	2024-10-02 downloaded from the CCDC.
;
_cell_angle_alpha 82.772(3)
_cell_angle_beta 84.032(3)
_cell_angle_gamma 85.266(3)
_cell_formula_units_Z 2
_cell_length_a 9.2394(4)
_cell_length_b 13.0032(7)
_cell_length_c 13.1246(7)
_cell_measurement_reflns_used 9071
_cell_measurement_temperature 130.(2)
_cell_measurement_theta_max 27.3903
_cell_measurement_theta_min 2.6359
_cell_volume 1551.95(14)
_computing_cell_refinement 'SAINT V8.40B (Bruker AXS LLC, 2019)'
_computing_data_collection 'Bruker Instrument Service vV6.2.16'
_computing_data_reduction 'SAINT V8.40B (Bruker AXS LLC, 2019)'
_computing_molecular_graphics 'shelXle (C.B. Huebschle, rev 1365)'
_computing_structure_refinement 'SHELXL-2019/1 (Sheldrick, 2019)'
_computing_structure_solution 'XT, VERSION 2018/2'
_diffrn_ambient_temperature 130.(2)
_diffrn_detector_area_resol_mean 7.3910
_diffrn_measured_fraction_theta_full 0.994
_diffrn_measured_fraction_theta_max 0.994
_diffrn_measurement_device 'three-circle diffractometer'
_diffrn_measurement_device_type 'D8 QUEST ECO'
_diffrn_measurement_method '\f and \w scans'
_diffrn_radiation_monochromator 'doubly curved silicon crystal Bruker Triumph'
_diffrn_radiation_type 'Mo K\a'
_diffrn_radiation_wavelength 0.71076
_diffrn_reflns_av_R_equivalents 0.1149
_diffrn_reflns_av_unetI/netI 0.0597
_diffrn_reflns_limit_h_max 12
_diffrn_reflns_limit_h_min -12
_diffrn_reflns_limit_k_max 16
_diffrn_reflns_limit_k_min -16
_diffrn_reflns_limit_l_max 17
_diffrn_reflns_limit_l_min -17
_diffrn_reflns_number 56526
_diffrn_reflns_theta_full 25.24
_diffrn_reflns_theta_max 27.69
_diffrn_reflns_theta_min 3.14
_diffrn_source_current 20.0
_diffrn_source_power 1.00
_diffrn_source_type 'Ceramic x-ray tube'
_diffrn_source_voltage 50
_exptl_absorpt_coefficient_mu 4.853
_exptl_absorpt_correction_T_max 0.79
_exptl_absorpt_correction_T_min 0.56
_exptl_absorpt_correction_type multi-scan
_exptl_absorpt_process_details
;
Krause, L., Herbst-Irmer, R., Sheldrick, G. M., Stalke, D. (2015).
"Comparison of silver and molybdenum microfocus X-ray sources for
single-crystal structure determination"
J. Appl. Cryst. 48, 3-10.
doi:10.1107/S1600576714022985
;
_exptl_crystal_colour colourless
_exptl_crystal_density_diffrn 1.519
_exptl_crystal_density_method 'not measured'
_exptl_crystal_description prism
_exptl_crystal_F_000 704
_exptl_crystal_size_max 0.130
_exptl_crystal_size_mid 0.120
_exptl_crystal_size_min 0.050
_refine_diff_density_max 8.413
_refine_diff_density_min -2.003
_refine_ls_extinction_method none
_refine_ls_goodness_of_fit_ref 1.136
_refine_ls_hydrogen_treatment constr
_refine_ls_matrix_type full
_refine_ls_number_parameters 349
_refine_ls_number_reflns 7206
_refine_ls_number_restraints 0
_refine_ls_restrained_S_all 1.136
_refine_ls_R_factor_all 0.0826
_refine_ls_R_factor_gt 0.0634
_refine_ls_shift/su_max 0.000
_refine_ls_shift/su_mean 0.000
_refine_ls_structure_factor_coef Fsqd
_refine_ls_weighting_details 'w=1/[\s^2^(Fo^2^)+(0.0828P)^2^+14.8162P] where P=(Fo^2^+2Fc^2^)/3'
_refine_ls_weighting_scheme calc
_refine_ls_wR_factor_gt 0.1574
_refine_ls_wR_factor_ref 0.1694
_reflns_Friedel_coverage 0.000
_reflns_number_gt 5973
_reflns_number_total 7206
_reflns_threshold_expression 'I > 2\s(I)'
_cod_data_source_file d4sc02999b3.cif
_cod_data_source_block NA1_7
_cod_depositor_comments
;
The following automatic conversions were performed:

data item '_exptl_absorpt_correction_type' value 'Multi-Scan' was
changed to 'multi-scan' in accordance with the
/home/data/users/saulius/crontab/automatic-downloads/rss-feeds/RSC/lib/dictionaries/cif_core.dic
dictionary named 'cif_core.dic' version 2.4.2 last updated on
2011-04-26.

Automatic conversion script
Id: cif_fix_values 8170 2020-07-09 18:12:32Z antanas 

 Adding full bibliography for 1572736--1572746.cif.
;
_cod_database_code 1572737

loop_
_space_group_symop_operation_xyz
'x, y, z'
'-x, -y, -z'

loop_
_atom_site_type_symbol
_atom_site_label
_atom_site_fract_x
_atom_site_fract_y
_atom_site_fract_z
_atom_site_U_iso_or_equiv
_atom_site_adp_type
_atom_site_calc_flag
_atom_site_refinement_flags_adp
_atom_site_refinement_flags_occupancy
_atom_site_refinement_flags_posn
_atom_site_occupancy
_atom_site_disorder_assembly
_atom_site_disorder_group
Au Au1 0.71012(4) 0.67176(3) 0.71241(3) 0.02357(13) Uani d . . . 1 . .
N N3 0.7524(8) 0.4883(6) 0.8835(6) 0.0238(16) Uani d . . . 1 . .
N N10 0.7995(8) 0.6392(6) 0.9224(6) 0.0239(16) Uani d . . . 1 . .
N N19 0.4863(8) 0.7969(6) 0.5992(6) 0.0254(16) Uani d . . . 1 . .
N N26 0.6846(8) 0.7992(6) 0.4951(6) 0.0243(16) Uani d . . . 1 . .
C C2 0.7600(9) 0.5904(7) 0.8476(7) 0.0226(18) Uani d . . . 1 . .
C C4 0.7911(9) 0.4734(8) 0.9847(7) 0.028(2) Uani d . . . 1 . .
C C5 0.8034(10) 0.3851(8) 1.0561(8) 0.033(2) Uani d . . . 1 . .
H H5 0.782241 0.318744 1.040883 0.040000 Uiso calc U . R 1 . .
C C6 0.8481(11) 0.3993(10) 1.1508(8) 0.043(3) Uani d . . . 1 . .
H H6 0.860574 0.340479 1.200768 0.051000 Uiso calc U . R 1 . .
C C7 0.8756(10) 0.4972(10) 1.1754(8) 0.039(3) Uani d . . . 1 . .
H H7 0.903955 0.503659 1.241687 0.046000 Uiso calc U . R 1 . .
C C8 0.8622(10) 0.5834(8) 1.1051(7) 0.030(2) Uani d . . . 1 . .
H H8 0.880846 0.649986 1.121216 0.036000 Uiso calc U . R 1 . .
C C9 0.8201(9) 0.5704(7) 1.0089(7) 0.0239(18) Uani d . . . 1 . .
C C11 0.7930(10) 0.7535(7) 0.9172(8) 0.0269(19) Uani d . . . 1 . .
H H11A 0.866215 0.781955 0.862758 0.032000 Uiso calc U . R 1 . .
H H11B 0.814344 0.773965 0.983980 0.032000 Uiso calc U . R 1 . .
C C12 0.6411(10) 0.7955(7) 0.8931(7) 0.0249(19) Uani d . . . 1 . .
C C13 0.5552(12) 0.8569(8) 0.9577(9) 0.035(2) Uani d . . . 1 . .
H H13 0.593441 0.875473 1.016761 0.042000 Uiso calc U . R 1 . .
C C14 0.4143(12) 0.8917(8) 0.9374(9) 0.038(3) Uani d . . . 1 . .
H H14 0.357139 0.934430 0.982204 0.045000 Uiso calc U . R 1 . .
C C15 0.3560(10) 0.8649(7) 0.8524(8) 0.031(2) Uani d . . . 1 . .
H H15 0.258821 0.887720 0.838794 0.037000 Uiso calc U . R 1 . .
C C16 0.4436(10) 0.8032(7) 0.7869(7) 0.0245(19) Uani d . . . 1 . .
C C17 0.5850(9) 0.7694(6) 0.8064(7) 0.0194(16) Uani d . . . 1 . .
C C18 0.3860(9) 0.7728(8) 0.6926(7) 0.028(2) Uani d . . . 1 . .
H H18A 0.372098 0.697374 0.702842 0.033000 Uiso calc U . R 1 . .
H H18B 0.289759 0.810355 0.683157 0.033000 Uiso calc U . R 1 . .
C C20 0.4488(10) 0.8559(7) 0.5098(8) 0.027(2) Uani d . . . 1 . .
C C21 0.3161(10) 0.9074(8) 0.4837(8) 0.030(2) Uani d . . . 1 . .
H H21 0.230373 0.905586 0.530444 0.036000 Uiso calc U . R 1 . .
C C22 0.3176(11) 0.9606(8) 0.3863(8) 0.036(2) Uani d . . . 1 . .
H H22 0.231439 0.999343 0.366066 0.043000 Uiso calc U . R 1 . .
C C23 0.4429(11) 0.9593(8) 0.3157(8) 0.032(2) Uani d . . . 1 . .
H H23 0.437260 0.994179 0.247972 0.039000 Uiso calc U . R 1 . .
C C24 0.5745(11) 0.9089(8) 0.3417(8) 0.030(2) Uani d . . . 1 . .
H H24 0.659272 0.908863 0.294121 0.036000 Uiso calc U . R 1 . .
C C25 0.5751(10) 0.8584(7) 0.4414(7) 0.0266(19) Uani d . . . 1 . .
C C27 0.6274(9) 0.7619(7) 0.5898(7) 0.0205(17) Uani d . . . 1 . .
C C28 0.6818(10) 0.4164(8) 0.8317(9) 0.033(2) Uani d . . . 1 . .
H H28 0.666740 0.450760 0.760633 0.039000 Uiso calc U . R 1 . .
C C29 0.5315(11) 0.3962(10) 0.8876(10) 0.042(3) Uani d . . . 1 . .
H H29A 0.478496 0.356696 0.846510 0.063000 Uiso calc U . R 1 . .
H H29B 0.476616 0.462623 0.897051 0.063000 Uiso calc U . R 1 . .
H H29C 0.542997 0.356280 0.955114 0.063000 Uiso calc U . R 1 . .
C C30 0.7788(13) 0.3151(9) 0.8203(10) 0.047(3) Uani d . . . 1 . .
H H30A 0.734194 0.272567 0.777183 0.070000 Uiso calc U . R 1 . .
H H30B 0.788048 0.276231 0.888603 0.070000 Uiso calc U . R 1 . .
H H30C 0.875663 0.332111 0.787967 0.070000 Uiso calc U . R 1 . .
C C31 0.8379(10) 0.7804(8) 0.4526(8) 0.029(2) Uani d . . . 1 . .
H H31 0.891124 0.740601 0.509281 0.035000 Uiso calc U . R 1 . .
C C32 0.8475(13) 0.7126(10) 0.3667(9) 0.044(3) Uani d . . . 1 . .
H H32A 0.948720 0.685184 0.352740 0.065000 Uiso calc U . R 1 . .
H H32B 0.815191 0.753806 0.304305 0.065000 Uiso calc U . R 1 . .
H H32C 0.784954 0.654794 0.387118 0.065000 Uiso calc U . R 1 . .
C C33 0.9123(11) 0.8808(9) 0.4209(8) 0.035(2) Uani d . . . 1 . .
H H33A 1.013316 0.864935 0.393480 0.053000 Uiso calc U . R 1 . .
H H33B 0.911536 0.918548 0.481087 0.053000 Uiso calc U . R 1 . .
H H33C 0.860062 0.923819 0.367714 0.053000 Uiso calc U . R 1 . .
C C34 0.8439(12) 0.5700(8) 0.6240(7) 0.033(2) Uani d . . . 1 . .
H H34A 0.799646 0.564299 0.560479 0.050000 Uiso calc U . R 1 . .
H H34B 0.853934 0.501234 0.663929 0.050000 Uiso calc U . R 1 . .
H H34C 0.940406 0.597101 0.606653 0.050000 Uiso calc U . R 1 . .
Cl Cl1S 0.0025(2) 0.82586(19) 0.68102(18) 0.0293(5) Uani d . . . 1 . .
N N1M 0.1148(14) 0.1137(10) 0.8858(9) 0.059(3) Uani d . . . 1 . .
C C2M 0.0185(13) 0.0707(9) 0.8690(8) 0.037(2) Uani d . . . 1 . .
C C3M -0.0999(16) 0.0221(11) 0.8398(9) 0.052(3) Uani d . . . 1 . .
H H3MA -0.135127 -0.028626 0.896823 0.063000 Uiso calc U . R 1 . .
H H3MB -0.067623 -0.013500 0.779028 0.063000 Uiso calc U . R 1 . .
H H3MC -0.178965 0.074658 0.823447 0.063000 Uiso calc U . R 1 . .

loop_
_atom_site_aniso_label
_atom_site_aniso_U_11
_atom_site_aniso_U_22
_atom_site_aniso_U_33
_atom_site_aniso_U_12
_atom_site_aniso_U_13
_atom_site_aniso_U_23
Au1 0.01810(17) 0.02491(19) 0.02316(19) 0.00214(12) 0.00251(11) 0.00875(12)
N3 0.017(3) 0.023(4) 0.028(4) -0.001(3) 0.002(3) 0.007(3)
N10 0.019(3) 0.027(4) 0.021(4) 0.000(3) 0.001(3) 0.007(3)
N19 0.019(3) 0.031(4) 0.022(4) -0.001(3) 0.001(3) 0.011(3)
N26 0.019(4) 0.032(4) 0.018(4) 0.001(3) 0.002(3) 0.008(3)
C2 0.014(4) 0.021(4) 0.030(5) 0.002(3) 0.000(3) 0.006(4)
C4 0.013(4) 0.039(5) 0.025(5) 0.003(4) 0.003(3) 0.009(4)
C5 0.020(4) 0.030(5) 0.041(6) 0.004(4) 0.006(4) 0.016(4)
C6 0.022(5) 0.058(7) 0.034(6) 0.009(5) 0.006(4) 0.032(5)
C7 0.016(4) 0.067(8) 0.028(5) 0.002(4) -0.003(4) 0.013(5)
C8 0.019(4) 0.041(6) 0.026(5) -0.004(4) -0.003(4) 0.007(4)
C9 0.013(4) 0.032(5) 0.022(4) 0.003(3) 0.002(3) 0.007(4)
C11 0.029(5) 0.021(4) 0.029(5) -0.006(4) 0.002(4) 0.004(4)
C12 0.026(4) 0.019(4) 0.026(5) -0.002(3) 0.002(4) 0.007(3)
C13 0.042(6) 0.022(5) 0.037(6) -0.001(4) 0.007(4) -0.001(4)
C14 0.037(6) 0.028(5) 0.041(6) 0.002(4) 0.015(5) 0.007(4)
C15 0.023(4) 0.023(4) 0.038(5) 0.005(4) 0.011(4) 0.014(4)
C16 0.023(4) 0.021(4) 0.025(4) -0.001(3) 0.006(3) 0.010(4)
C17 0.020(4) 0.013(4) 0.022(4) -0.004(3) 0.004(3) 0.006(3)
C18 0.014(4) 0.037(5) 0.026(5) 0.004(3) 0.008(3) 0.010(4)
C20 0.017(4) 0.030(5) 0.033(5) -0.009(3) -0.001(4) 0.007(4)
C21 0.023(4) 0.034(5) 0.031(5) -0.005(4) -0.005(4) 0.006(4)
C22 0.026(5) 0.037(6) 0.040(6) -0.002(4) -0.007(4) 0.014(5)
C23 0.030(5) 0.037(5) 0.026(5) -0.009(4) -0.005(4) 0.016(4)
C24 0.026(5) 0.035(5) 0.027(5) -0.003(4) -0.003(4) 0.009(4)
C25 0.023(4) 0.028(5) 0.027(5) -0.002(4) -0.003(4) 0.006(4)
C27 0.019(4) 0.020(4) 0.020(4) 0.003(3) -0.003(3) 0.006(3)
C28 0.024(5) 0.027(5) 0.043(6) 0.001(4) 0.009(4) -0.001(4)
C29 0.026(5) 0.047(6) 0.051(7) -0.012(5) 0.013(5) -0.008(5)
C30 0.044(7) 0.039(6) 0.049(7) 0.011(5) 0.014(5) -0.001(5)
C31 0.023(4) 0.034(5) 0.028(5) -0.002(4) -0.003(4) 0.009(4)
C32 0.042(6) 0.047(7) 0.035(6) 0.005(5) 0.010(5) 0.001(5)
C33 0.023(5) 0.045(6) 0.032(5) -0.004(4) 0.001(4) 0.015(5)
C34 0.040(6) 0.030(5) 0.023(5) 0.008(4) 0.009(4) 0.003(4)
Cl1S 0.0218(10) 0.0336(12) 0.0286(11) 0.0013(9) 0.0000(8) 0.0075(9)
N1M 0.064(8) 0.073(8) 0.047(6) -0.002(6) -0.008(6) -0.029(6)
C2M 0.042(6) 0.040(6) 0.028(5) -0.001(5) -0.005(4) 0.000(4)
C3M 0.063(8) 0.061(8) 0.033(6) -0.029(7) 0.003(6) 0.002(6)

loop_
_atom_type_symbol
_atom_type_description
_atom_type_scat_dispersion_real
_atom_type_scat_dispersion_imag
_atom_type_scat_source
C C 0.0033 0.0016 'International Tables Vol C Tables 4.2.6.8 and 6.1.1.4'
H H 0.0000 0.0000 'International Tables Vol C Tables 4.2.6.8 and 6.1.1.4'
Au Au -2.0133 8.8022 'International Tables Vol C Tables 4.2.6.8 and 6.1.1.4'
Cl Cl 0.1484 0.1585 'International Tables Vol C Tables 4.2.6.8 and 6.1.1.4'
N N 0.0061 0.0033 'International Tables Vol C Tables 4.2.6.8 and 6.1.1.4'
O O 0.0106 0.0060 'International Tables Vol C Tables 4.2.6.8 and 6.1.1.4'

loop_
_geom_angle_atom_site_label_1
_geom_angle_atom_site_label_2
_geom_angle_atom_site_label_3
_geom_angle_site_symmetry_1
_geom_angle_site_symmetry_3
_geom_angle
_geom_angle_publ_flag
C2 Au1 C27 . . 170.2(3) ?
C2 Au1 C17 . . 84.2(3) ?
C27 Au1 C17 . . 87.1(3) ?
C2 Au1 C34 . . 92.9(4) ?
C27 Au1 C34 . . 95.9(4) ?
C17 Au1 C34 . . 176.8(4) ?
C2 N3 C4 . . 108.3(8) ?
C2 N3 C28 . . 123.0(8) ?
C4 N3 C28 . . 127.1(8) ?
C2 N10 C9 . . 110.6(8) ?
C2 N10 C11 . . 122.9(7) ?
C9 N10 C11 . . 125.6(8) ?
C27 N19 C20 . . 110.9(7) ?
C27 N19 C18 . . 123.8(7) ?
C20 N19 C18 . . 125.3(7) ?
C27 N26 C25 . . 109.5(7) ?
C27 N26 C31 . . 125.6(7) ?
C25 N26 C31 . . 124.9(7) ?
N10 C2 N3 . . 108.2(8) ?
N10 C2 Au1 . . 120.3(6) ?
N3 C2 Au1 . . 131.3(7) ?
C9 C4 C5 . . 121.1(10) ?
C9 C4 N3 . . 106.7(8) ?
C5 C4 N3 . . 132.3(10) ?
C6 C5 C4 . . 116.4(10) ?
C6 C5 H5 . . 121.800000 ?
C4 C5 H5 . . 121.800000 ?
C5 C6 C7 . . 122.4(9) ?
C5 C6 H6 . . 118.800000 ?
C7 C6 H6 . . 118.800000 ?
C8 C7 C6 . . 120.8(10) ?
C8 C7 H7 . . 119.600000 ?
C6 C7 H7 . . 119.600000 ?
C7 C8 C9 . . 117.7(10) ?
C7 C8 H8 . . 121.200000 ?
C9 C8 H8 . . 121.200000 ?
N10 C9 C4 . . 106.2(8) ?
N10 C9 C8 . . 132.1(9) ?
C4 C9 C8 . . 121.7(9) ?
N10 C11 C12 . . 108.0(7) ?
N10 C11 H11A . . 110.100000 ?
C12 C11 H11A . . 110.100000 ?
N10 C11 H11B . . 110.100000 ?
C12 C11 H11B . . 110.100000 ?
H11A C11 H11B . . 108.400000 ?
C13 C12 C17 . . 119.2(9) ?
C13 C12 C11 . . 121.2(9) ?
C17 C12 C11 . . 119.6(8) ?
C12 C13 C14 . . 120.9(11) ?
C12 C13 H13 . . 119.600000 ?
C14 C13 H13 . . 119.600000 ?
C15 C14 C13 . . 120.5(10) ?
C15 C14 H14 . . 119.700000 ?
C13 C14 H14 . . 119.700000 ?
C14 C15 C16 . . 118.4(9) ?
C14 C15 H15 . . 120.800000 ?
C16 C15 H15 . . 120.800000 ?
C17 C16 C15 . . 121.1(9) ?
C17 C16 C18 . . 118.4(8) ?
C15 C16 C18 . . 120.5(8) ?
C16 C17 C12 . . 119.8(8) ?
C16 C17 Au1 . . 120.6(7) ?
C12 C17 Au1 . . 119.5(6) ?
N19 C18 C16 . . 111.6(8) ?
N19 C18 H18A . . 109.300000 ?
C16 C18 H18A . . 109.300000 ?
N19 C18 H18B . . 109.300000 ?
C16 C18 H18B . . 109.300000 ?
H18A C18 H18B . . 108.000000 ?
N19 C20 C25 . . 106.4(8) ?
N19 C20 C21 . . 131.2(9) ?
C25 C20 C21 . . 122.3(9) ?
C22 C21 C20 . . 115.8(9) ?
C22 C21 H21 . . 122.100000 ?
C20 C21 H21 . . 122.100000 ?
C21 C22 C23 . . 122.0(9) ?
C21 C22 H22 . . 119.000000 ?
C23 C22 H22 . . 119.000000 ?
C24 C23 C22 . . 122.1(9) ?
C24 C23 H23 . . 118.900000 ?
C22 C23 H23 . . 118.900000 ?
C23 C24 C25 . . 116.1(9) ?
C23 C24 H24 . . 121.900000 ?
C25 C24 H24 . . 121.900000 ?
C24 C25 C20 . . 121.5(9) ?
C24 C25 N26 . . 132.7(9) ?
C20 C25 N26 . . 105.7(8) ?
N19 C27 N26 . . 107.5(7) ?
N19 C27 Au1 . . 118.5(6) ?
N26 C27 Au1 . . 134.0(6) ?
N3 C28 C29 . . 109.9(9) ?
N3 C28 C30 . . 111.6(9) ?
C29 C28 C30 . . 112.5(9) ?
N3 C28 H28 . . 107.500000 ?
C29 C28 H28 . . 107.500000 ?
C30 C28 H28 . . 107.500000 ?
C28 C29 H29A . . 109.500000 ?
C28 C29 H29B . . 109.500000 ?
H29A C29 H29B . . 109.500000 ?
C28 C29 H29C . . 109.500000 ?
H29A C29 H29C . . 109.500000 ?
H29B C29 H29C . . 109.500000 ?
C28 C30 H30A . . 109.500000 ?
C28 C30 H30B . . 109.500000 ?
H30A C30 H30B . . 109.500000 ?
C28 C30 H30C . . 109.500000 ?
H30A C30 H30C . . 109.500000 ?
H30B C30 H30C . . 109.500000 ?
N26 C31 C32 . . 110.8(8) ?
N26 C31 C33 . . 112.1(8) ?
C32 C31 C33 . . 112.8(9) ?
N26 C31 H31 . . 106.900000 ?
C32 C31 H31 . . 106.900000 ?
C33 C31 H31 . . 106.900000 ?
C31 C32 H32A . . 109.500000 ?
C31 C32 H32B . . 109.500000 ?
H32A C32 H32B . . 109.500000 ?
C31 C32 H32C . . 109.500000 ?
H32A C32 H32C . . 109.500000 ?
H32B C32 H32C . . 109.500000 ?
C31 C33 H33A . . 109.500000 ?
C31 C33 H33B . . 109.500000 ?
H33A C33 H33B . . 109.500000 ?
C31 C33 H33C . . 109.500000 ?
H33A C33 H33C . . 109.500000 ?
H33B C33 H33C . . 109.500000 ?
Au1 C34 H34A . . 109.500000 ?
Au1 C34 H34B . . 109.500000 ?
H34A C34 H34B . . 109.500000 ?
Au1 C34 H34C . . 109.500000 ?
H34A C34 H34C . . 109.500000 ?
H34B C34 H34C . . 109.500000 ?
N1M C2M C3M . . 175.2(13) ?
C2M C3M H3MA . . 109.500000 ?
C2M C3M H3MB . . 109.500000 ?
H3MA C3M H3MB . . 109.500000 ?
C2M C3M H3MC . . 109.500000 ?
H3MA C3M H3MC . . 109.500000 ?
H3MB C3M H3MC . . 109.500000 ?

loop_
_geom_bond_atom_site_label_1
_geom_bond_atom_site_label_2
_geom_bond_site_symmetry_2
_geom_bond_distance
_geom_bond_publ_flag
Au1 C2 . 2.024(9) ?
Au1 C27 . 2.044(8) ?
Au1 C17 . 2.080(9) ?
Au1 C34 . 2.108(9) ?
N3 C2 . 1.357(11) ?
N3 C4 . 1.398(12) ?
N3 C28 . 1.455(13) ?
N10 C2 . 1.330(13) ?
N10 C9 . 1.374(11) ?
N10 C11 . 1.476(12) ?
N19 C27 . 1.344(11) ?
N19 C20 . 1.379(12) ?
N19 C18 . 1.475(11) ?
N26 C27 . 1.347(11) ?
N26 C25 . 1.412(11) ?
N26 C31 . 1.480(12) ?
C4 C9 . 1.392(14) ?
C4 C5 . 1.393(13) ?
C5 C6 . 1.388(17) ?
C5 H5 . 0.950000 ?
C6 C7 . 1.401(18) ?
C6 H6 . 0.950000 ?
C7 C8 . 1.365(14) ?
C7 H7 . 0.950000 ?
C8 C9 . 1.392(14) ?
C8 H8 . 0.950000 ?
C11 C12 . 1.513(13) ?
C11 H11A . 0.990000 ?
C11 H11B . 0.990000 ?
C12 C13 . 1.382(14) ?
C12 C17 . 1.388(13) ?
C13 C14 . 1.385(16) ?
C13 H13 . 0.950000 ?
C14 C15 . 1.381(17) ?
C14 H14 . 0.950000 ?
C15 C16 . 1.400(13) ?
C15 H15 . 0.950000 ?
C16 C17 . 1.383(12) ?
C16 C18 . 1.505(14) ?
C18 H18A . 0.990000 ?
C18 H18B . 0.990000 ?
C20 C25 . 1.396(13) ?
C20 C21 . 1.401(13) ?
C21 C22 . 1.374(14) ?
C21 H21 . 0.950000 ?
C22 C23 . 1.406(15) ?
C22 H22 . 0.950000 ?
C23 C24 . 1.387(14) ?
C23 H23 . 0.950000 ?
C24 C25 . 1.389(13) ?
C24 H24 . 0.950000 ?
C28 C29 . 1.529(13) ?
C28 C30 . 1.545(14) ?
C28 H28 . 1.000000 ?
C29 H29A . 0.980000 ?
C29 H29B . 0.980000 ?
C29 H29C . 0.980000 ?
C30 H30A . 0.980000 ?
C30 H30B . 0.980000 ?
C30 H30C . 0.980000 ?
C31 C32 . 1.507(16) ?
C31 C33 . 1.517(14) ?
C31 H31 . 1.000000 ?
C32 H32A . 0.980000 ?
C32 H32B . 0.980000 ?
C32 H32C . 0.980000 ?
C33 H33A . 0.980000 ?
C33 H33B . 0.980000 ?
C33 H33C . 0.980000 ?
C34 H34A . 0.980000 ?
C34 H34B . 0.980000 ?
C34 H34C . 0.980000 ?
N1M C2M . 1.144(16) ?
C2M C3M . 1.416(17) ?
C3M H3MA . 0.980000 ?
C3M H3MB . 0.980000 ?
C3M H3MC . 0.980000 ?

loop_
_geom_torsion_atom_site_label_1
_geom_torsion_atom_site_label_2
_geom_torsion_atom_site_label_3
_geom_torsion_atom_site_label_4
_geom_torsion_site_symmetry_1
_geom_torsion_site_symmetry_2
_geom_torsion_site_symmetry_3
_geom_torsion_site_symmetry_4
_geom_torsion
_geom_torsion_publ_flag
C9 N10 C2 N3 . . . . 0.6(10) ?
C11 N10 C2 N3 . . . . -168.6(7) ?
C9 N10 C2 Au1 . . . . 176.5(6) ?
C11 N10 C2 Au1 . . . . 7.3(11) ?
C4 N3 C2 N10 . . . . -0.9(9) ?
C28 N3 C2 N10 . . . . 165.8(8) ?
C4 N3 C2 Au1 . . . . -176.3(6) ?
C28 N3 C2 Au1 . . . . -9.5(13) ?
C2 N3 C4 C9 . . . . 0.9(9) ?
C28 N3 C4 C9 . . . . -165.2(8) ?
C2 N3 C4 C5 . . . . -179.0(9) ?
C28 N3 C4 C5 . . . . 14.9(15) ?
C9 C4 C5 C6 . . . . -1.1(13) ?
N3 C4 C5 C6 . . . . 178.8(9) ?
C4 C5 C6 C7 . . . . 1.9(14) ?
C5 C6 C7 C8 . . . . -1.4(15) ?
C6 C7 C8 C9 . . . . 0.1(14) ?
C2 N10 C9 C4 . . . . 0.0(10) ?
C11 N10 C9 C4 . . . . 168.8(8) ?
C2 N10 C9 C8 . . . . 179.4(9) ?
C11 N10 C9 C8 . . . . -11.7(15) ?
C5 C4 C9 N10 . . . . 179.4(8) ?
N3 C4 C9 N10 . . . . -0.5(9) ?
C5 C4 C9 C8 . . . . -0.1(13) ?
N3 C4 C9 C8 . . . . 179.9(8) ?
C7 C8 C9 N10 . . . . -178.7(9) ?
C7 C8 C9 C4 . . . . 0.6(13) ?
C2 N10 C11 C12 . . . . 52.2(11) ?
C9 N10 C11 C12 . . . . -115.3(9) ?
N10 C11 C12 C13 . . . . 122.9(9) ?
N10 C11 C12 C17 . . . . -55.1(10) ?
C17 C12 C13 C14 . . . . 0.6(14) ?
C11 C12 C13 C14 . . . . -177.4(9) ?
C12 C13 C14 C15 . . . . 0.6(15) ?
C13 C14 C15 C16 . . . . -1.0(14) ?
C14 C15 C16 C17 . . . . 0.2(13) ?
C14 C15 C16 C18 . . . . -179.3(8) ?
C15 C16 C17 C12 . . . . 0.9(12) ?
C18 C16 C17 C12 . . . . -179.5(8) ?
C15 C16 C17 Au1 . . . . 176.9(6) ?
C18 C16 C17 Au1 . . . . -3.6(10) ?
C13 C12 C17 C16 . . . . -1.3(13) ?
C11 C12 C17 C16 . . . . 176.7(8) ?
C13 C12 C17 Au1 . . . . -177.3(7) ?
C11 C12 C17 Au1 . . . . 0.7(11) ?
C27 N19 C18 C16 . . . . 55.6(12) ?
C20 N19 C18 C16 . . . . -125.7(10) ?
C17 C16 C18 N19 . . . . -51.0(11) ?
C15 C16 C18 N19 . . . . 128.6(8) ?
C27 N19 C20 C25 . . . . -0.7(11) ?
C18 N19 C20 C25 . . . . -179.5(9) ?
C27 N19 C20 C21 . . . . 179.8(10) ?
C18 N19 C20 C21 . . . . 0.9(17) ?
N19 C20 C21 C22 . . . . 179.6(11) ?
C25 C20 C21 C22 . . . . 0.1(15) ?
C20 C21 C22 C23 . . . . 2.8(16) ?
C21 C22 C23 C24 . . . . -3.4(18) ?
C22 C23 C24 C25 . . . . 0.8(16) ?
C23 C24 C25 C20 . . . . 2.1(15) ?
C23 C24 C25 N26 . . . . 179.3(10) ?
N19 C20 C25 C24 . . . . 177.8(9) ?
C21 C20 C25 C24 . . . . -2.6(16) ?
N19 C20 C25 N26 . . . . -0.1(11) ?
C21 C20 C25 N26 . . . . 179.5(9) ?
C27 N26 C25 C24 . . . . -176.7(11) ?
C31 N26 C25 C24 . . . . 2.6(17) ?
C27 N26 C25 C20 . . . . 0.8(11) ?
C31 N26 C25 C20 . . . . -179.9(9) ?
C20 N19 C27 N26 . . . . 1.2(11) ?
C18 N19 C27 N26 . . . . -179.9(9) ?
C20 N19 C27 Au1 . . . . -179.9(6) ?
C18 N19 C27 Au1 . . . . -1.0(12) ?
C25 N26 C27 N19 . . . . -1.2(11) ?
C31 N26 C27 N19 . . . . 179.5(9) ?
C25 N26 C27 Au1 . . . . -180.0(7) ?
C31 N26 C27 Au1 . . . . 0.8(15) ?
C2 N3 C28 C29 . . . . -102.4(10) ?
C4 N3 C28 C29 . . . . 61.8(12) ?
C2 N3 C28 C30 . . . . 132.1(9) ?
C4 N3 C28 C30 . . . . -63.7(12) ?
C27 N26 C31 C32 . . . . 111.4(11) ?
C25 N26 C31 C32 . . . . -67.8(12) ?
C27 N26 C31 C33 . . . . -121.7(10) ?
C25 N26 C31 C33 . . . . 59.2(12) ?
